data_7064287
loop_
_publ_author_name
'Ge, Xuan'
'Cheng, Xuebo'
'Chen, Hualong'
'Tong, Jinghui'
'Zhang, Yongzhong'
'Liu, Yajing'
'Ai, Lin'
'Wu, Zehui'

_publ_section_title
;
 Species-dependent aromatase imaging in rodents, blood--brain barrier
 permeability, and tumor visualization with a novel 18F-labeled PET
 tracer, [18F]AromataPET-1
;
_journal_issue 12
_journal_name_full 'New Journal of Chemistry'
_journal_page_first 5156
_journal_page_last 5166
_journal_paper_doi 10.1039/D6NJ00151C
_journal_volume 50
_journal_year 2026
_chemical_formula_moiety 'C13 H10 F N4'
_chemical_formula_sum 'C13 H10 F N4'
_chemical_formula_weight 241.25
_space_group_crystal_system triclinic
_space_group_IT_number 2
_space_group_name_Hall '-P 1'
_space_group_name_H-M_alt 'P -1'
_atom_sites_solution_hydrogens geom
_atom_sites_solution_primary dual
_audit_creation_date 2025-08-10
_audit_creation_method
;
Olex2 1.5
(compiled 2024.02.16 svn.r378c4104 for OlexSys, GUI svn.r6928)
;
_audit_update_record
;
2025-10-21 deposited with the CCDC.	2026-02-17 downloaded from the CCDC.
;
_cell_angle_alpha 95.7270(10)
_cell_angle_beta 95.7710(10)
_cell_angle_gamma 90.4700(10)
_cell_formula_units_Z 4
_cell_length_a 8.3490(2)
_cell_length_b 9.2715(2)
_cell_length_c 15.5660(3)
_cell_measurement_reflns_used 5336
_cell_measurement_temperature 295.00
_cell_measurement_theta_max 68.323
_cell_measurement_theta_min 2.868
_cell_volume 1192.64(4)
_computing_cell_refinement 'SAINT V8.41 (?, 2016)'
_computing_data_reduction 'SAINT V8.41 (?, 2016)'
_computing_molecular_graphics 'Olex2 1.5 (Dolomanov et al., 2009)'
_computing_publication_material 'Olex2 1.5 (Dolomanov et al., 2009)'
_computing_structure_refinement 'SHELXL 2019/3 (Sheldrick, 2015)'
_computing_structure_solution 'SHELXT 2018/2 (Sheldrick, 2018)'
_diffrn_ambient_temperature 295.00
_diffrn_measured_fraction_theta_full 0.970
_diffrn_measured_fraction_theta_max 0.967
_diffrn_measurement_device_type Bruker
_diffrn_radiation_type CuK\a
_diffrn_radiation_wavelength 1.54184
_diffrn_reflns_av_R_equivalents 0.0467
_diffrn_reflns_av_unetI/netI 0.0452
_diffrn_reflns_Laue_measured_fraction_full 0.970
_diffrn_reflns_Laue_measured_fraction_max 0.967
_diffrn_reflns_limit_h_max 10
_diffrn_reflns_limit_h_min -7
_diffrn_reflns_limit_k_max 11
_diffrn_reflns_limit_k_min -11
_diffrn_reflns_limit_l_max 18
_diffrn_reflns_limit_l_min -18
_diffrn_reflns_number 11963
_diffrn_reflns_point_group_measured_fraction_full 0.970
_diffrn_reflns_point_group_measured_fraction_max 0.967
_diffrn_reflns_theta_full 67.684
_diffrn_reflns_theta_max 68.323
_diffrn_reflns_theta_min 2.868
_diffrn_source_current 1.1
_diffrn_source_power 0.05500000000000001
_diffrn_source_voltage 50.0
_exptl_absorpt_coefficient_mu 0.793
_exptl_absorpt_correction_T_max 0.7531
_exptl_absorpt_correction_T_min 0.6648
_exptl_absorpt_correction_type multi-scan
_exptl_absorpt_process_details
;
SADABS-2016/2 (Bruker,2016/2) was used for absorption correction.
wR2(int) was 0.0785 before and 0.0440 after correction.
The Ratio of minimum to maximum transmission is 0.8828.
The \l/2 correction factor is Not present.
;
_exptl_crystal_colour colourless
_exptl_crystal_colour_primary colourless
_exptl_crystal_density_diffrn 1.344
_exptl_crystal_description block
_exptl_crystal_F_000 500
_refine_diff_density_max 0.469
_refine_diff_density_min -0.380
_refine_diff_density_rms 0.050
_refine_ls_extinction_method none
_refine_ls_goodness_of_fit_ref 1.075
_refine_ls_hydrogen_treatment constr
_refine_ls_matrix_type full
_refine_ls_number_parameters 325
_refine_ls_number_reflns 4220
_refine_ls_number_restraints 0
_refine_ls_restrained_S_all 1.075
_refine_ls_R_factor_all 0.0860
_refine_ls_R_factor_gt 0.0601
_refine_ls_shift/su_max 0.000
_refine_ls_shift/su_mean 0.000
_refine_ls_structure_factor_coef Fsqd
_refine_ls_weighting_details 'w=1/[\s^2^(Fo^2^)+(0.1113P)^2^+0.2728P] where P=(Fo^2^+2Fc^2^)/3'
_refine_ls_weighting_scheme calc
_refine_ls_wR_factor_gt 0.1759
_refine_ls_wR_factor_ref 0.1907
_reflns_Friedel_coverage 0.000
_reflns_number_gt 3356
_reflns_number_total 4220
_reflns_threshold_expression 'I > 2\s(I)'
_cod_data_source_file d6nj00151c2.cif
_cod_data_source_block cu_20250810_wzh_bibd_0m
_cod_depositor_comments 'Adding full bibliography for 7064287.cif.'
_cod_database_code 7064287
_shelx_shelxl_version_number 2019/3
_shelx_space_group_comment
;
The symmetry employed for this shelxl refinement is uniquely defined
by the following loop, which should always be used as a source of
symmetry information in preference to the above space-group names.
They are only intended as comments.
;
_olex2_refinement_description
;
1. Fixed Uiso
 At 1.2 times of:
  All C(H) groups, All C(H,H) groups
2.a Secondary CH2 refined with riding coordinates:
 C5(H5A,H5B), C18(H18A,H18B)
2.b Aromatic/amide H refined with riding coordinates:
 C1(H1), C2(H2), C4(H4), C6(H6), C8(H8), C9(H9), C11(H11), C12(H12), C14(H14),
 C15(H15), C17(H17), C19(H19), C21(H21), C22(H22), C24(H24), C25(H25)
;
_olex2_submission_special_instructions 'No special instructions were received'

loop_
_space_group_symop_operation_xyz
'x, y, z'
'-x, -y, -z'

loop_
_atom_site_label
_atom_site_type_symbol
_atom_site_fract_x
_atom_site_fract_y
_atom_site_fract_z
_atom_site_U_iso_or_equiv
_atom_site_adp_type
_atom_site_occupancy
_atom_site_site_symmetry_order
_atom_site_calc_flag
_atom_site_refinement_flags_posn
_atom_site_refinement_flags_adp
_atom_site_refinement_flags_occupancy
_atom_site_disorder_assembly
_atom_site_disorder_group
F1 F 0.0816(2) -0.1801(2) 0.41052(13) 0.0952(6) Uani 1 1 d . . . . .
N1 N 0.1413(4) 0.3057(2) 0.44739(14) 0.0808(8) Uani 1 1 d . . . . .
N2 N 0.0259(4) 0.4048(2) 0.32377(14) 0.0836(8) Uani 1 1 d . . . . .
N3 N 0.0225(2) 0.00874(18) 0.27795(11) 0.0492(4) Uani 1 1 d . . . . .
N4 N 0.3051(3) -0.1278(3) -0.11372(15) 0.0809(7) Uani 1 1 d . . . . .
C1 C 0.0930(3) 0.4141(2) 0.40368(15) 0.0596(6) Uani 1 1 d . . . . .
H1 H 0.108190 0.506737 0.432481 0.072 Uiso 1 1 calc R U . . .
C2 C 0.1197(4) 0.1735(3) 0.40528(16) 0.0742(8) Uani 1 1 d . . . . .
H2 H 0.153685 0.094136 0.433998 0.089 Uiso 1 1 calc R U . . .
C3 C 0.0505(3) 0.1496(2) 0.32238(13) 0.0454(5) Uani 1 1 d . . . . .
C4 C 0.0067(4) 0.2716(3) 0.28351(16) 0.0760(9) Uani 1 1 d . . . . .
H4 H -0.038580 0.260582 0.226115 0.091 Uiso 1 1 calc R U . . .
C5 C -0.1011(3) -0.0812(2) 0.30810(16) 0.0567(5) Uani 1 1 d . . . . .
H5A H -0.183247 -0.107410 0.260351 0.068 Uiso 1 1 calc R U . . .
H5B H -0.151749 -0.024670 0.353424 0.068 Uiso 1 1 calc R U . . .
C6 C -0.0369(3) -0.2158(3) 0.3422(2) 0.0717(7) Uani 1 1 d . . . . .
H6 H -0.070958 -0.309627 0.321121 0.086 Uiso 1 1 calc R U . . .
C7 C 0.0818(2) -0.0257(2) 0.19852(13) 0.0422(4) Uani 1 1 d . . . . .
C8 C 0.2146(3) 0.0506(2) 0.17691(14) 0.0515(5) Uani 1 1 d . . . . .
H8 H 0.264739 0.121658 0.217284 0.062 Uiso 1 1 calc R U . . .
C9 C 0.2729(3) 0.0233(2) 0.09764(15) 0.0537(5) Uani 1 1 d . . . . .
H9 H 0.360805 0.076364 0.084699 0.064 Uiso 1 1 calc R U . . .
C10 C 0.2005(3) -0.0839(2) 0.03650(13) 0.0473(5) Uani 1 1 d . . . . .
C11 C 0.0738(3) -0.1645(3) 0.05885(16) 0.0590(6) Uani 1 1 d . . . . .
H11 H 0.026836 -0.238521 0.019420 0.071 Uiso 1 1 calc R U . . .
C12 C 0.0162(3) -0.1370(2) 0.13794(15) 0.0566(6) Uani 1 1 d . . . . .
H12 H -0.068208 -0.193698 0.151626 0.068 Uiso 1 1 calc R U . . .
C13 C 0.2573(3) -0.1091(3) -0.04725(15) 0.0581(6) Uani 1 1 d . . . . .
F2 F 0.4289(2) 0.14734(18) 0.59727(11) 0.0812(5) Uani 1 1 d . . . . .
N5 N 0.4560(4) 0.7835(2) 0.66854(14) 0.0872(9) Uani 1 1 d . . . . .
N6 N 0.3601(3) 0.6288(2) 0.54374(13) 0.0677(6) Uani 1 1 d . . . . .
N7 N 0.4757(2) 0.40551(18) 0.72118(11) 0.0481(4) Uani 1 1 d . . . . .
N8 N 0.1950(3) 0.4135(3) 1.11489(15) 0.0802(7) Uani 1 1 d . . . . .
C14 C 0.3984(4) 0.7565(3) 0.58645(16) 0.0694(7) Uani 1 1 d . . . . .
H14 H 0.383067 0.836443 0.555132 0.083 Uiso 1 1 calc R U . . .
C15 C 0.4784(4) 0.6678(3) 0.71213(16) 0.0733(8) Uani 1 1 d . . . . .
H15 H 0.518508 0.681495 0.770352 0.088 Uiso 1 1 calc R U . . .
C16 C 0.4449(3) 0.5287(2) 0.67472(13) 0.0454(5) Uani 1 1 d . . . . .
C17 C 0.3835(3) 0.5148(2) 0.58921(14) 0.0565(6) Uani 1 1 d . . . . .
H17 H 0.357352 0.422623 0.561873 0.068 Uiso 1 1 calc R U . . .
C18 C 0.6009(3) 0.3076(2) 0.69269(15) 0.0541(5) Uani 1 1 d . . . . .
H18A H 0.688321 0.309309 0.738845 0.065 Uiso 1 1 calc R U . . .
H18B H 0.643520 0.343184 0.642878 0.065 Uiso 1 1 calc R U . . .
C19 C 0.5433(3) 0.1543(3) 0.66877(17) 0.0621(6) Uani 1 1 d . . . . .
H19 H 0.578856 0.075454 0.697521 0.075 Uiso 1 1 calc R U . . .
C20 C 0.4173(2) 0.4006(2) 0.80143(13) 0.0421(4) Uani 1 1 d . . . . .
C21 C 0.2792(3) 0.4776(2) 0.82057(14) 0.0493(5) Uani 1 1 d . . . . .
H21 H 0.225282 0.528642 0.778357 0.059 Uiso 1 1 calc R U . . .
C22 C 0.2222(3) 0.4791(2) 0.89995(14) 0.0517(5) Uani 1 1 d . . . . .
H22 H 0.131443 0.532220 0.911435 0.062 Uiso 1 1 calc R U . . .
C23 C 0.2995(3) 0.4013(2) 0.96386(13) 0.0476(5) Uani 1 1 d . . . . .
C24 C 0.4313(3) 0.3197(3) 0.94428(15) 0.0560(6) Uani 1 1 d . . . . .
H24 H 0.481846 0.265318 0.985861 0.067 Uiso 1 1 calc R U . . .
C25 C 0.4891(3) 0.3175(3) 0.86471(15) 0.0543(5) Uani 1 1 d . . . . .
H25 H 0.576726 0.260295 0.852665 0.065 Uiso 1 1 calc R U . . .
C26 C 0.2425(3) 0.4077(3) 1.04816(15) 0.0566(6) Uani 1 1 d . . . . .

loop_
_atom_site_aniso_label
_atom_site_aniso_U_11
_atom_site_aniso_U_22
_atom_site_aniso_U_33
_atom_site_aniso_U_23
_atom_site_aniso_U_13
_atom_site_aniso_U_12
F1 0.0945(13) 0.0952(13) 0.1004(13) 0.0404(10) 0.0017(11) 0.0002(10)
N1 0.123(2) 0.0601(12) 0.0510(11) -0.0001(9) -0.0240(13) -0.0060(13)
N2 0.135(2) 0.0481(11) 0.0591(12) -0.0049(9) -0.0234(14) 0.0236(13)
N3 0.0549(10) 0.0413(9) 0.0513(9) 0.0011(7) 0.0089(8) -0.0079(7)
N4 0.0797(16) 0.1018(19) 0.0595(13) -0.0047(12) 0.0098(12) 0.0115(14)
C1 0.0790(16) 0.0478(11) 0.0490(12) -0.0049(9) 0.0020(11) -0.0013(11)
C2 0.115(2) 0.0501(12) 0.0522(13) 0.0088(10) -0.0200(14) -0.0003(14)
C3 0.0484(11) 0.0445(10) 0.0420(10) 0.0018(8) 0.0013(8) -0.0015(8)
C4 0.115(2) 0.0522(13) 0.0514(13) -0.0055(10) -0.0286(14) 0.0244(14)
C5 0.0491(12) 0.0519(12) 0.0699(14) 0.0010(10) 0.0167(11) -0.0070(9)
C6 0.0685(16) 0.0569(14) 0.0939(19) 0.0204(13) 0.0161(15) -0.0099(12)
C7 0.0428(10) 0.0352(9) 0.0472(10) 0.0036(7) -0.0011(8) -0.0006(7)
C8 0.0568(12) 0.0437(10) 0.0515(11) -0.0045(8) 0.0043(10) -0.0154(9)
C9 0.0560(12) 0.0486(11) 0.0567(12) 0.0025(9) 0.0106(10) -0.0097(9)
C10 0.0473(11) 0.0457(10) 0.0471(11) 0.0019(8) -0.0014(9) 0.0106(8)
C11 0.0538(12) 0.0561(12) 0.0613(13) -0.0164(10) -0.0003(10) -0.0096(10)
C12 0.0499(12) 0.0511(11) 0.0657(13) -0.0089(10) 0.0061(10) -0.0162(9)
C13 0.0575(13) 0.0618(13) 0.0525(13) -0.0022(10) -0.0003(10) 0.0129(11)
F2 0.0923(12) 0.0684(9) 0.0802(10) 0.0005(8) 0.0029(9) -0.0068(8)
N5 0.160(3) 0.0446(11) 0.0553(12) 0.0083(9) 0.0029(14) -0.0217(14)
N6 0.0934(16) 0.0581(11) 0.0498(11) 0.0124(9) -0.0078(11) -0.0026(11)
N7 0.0511(10) 0.0447(9) 0.0500(9) 0.0119(7) 0.0051(8) 0.0056(7)
N8 0.0820(16) 0.0992(18) 0.0623(13) 0.0163(12) 0.0150(12) -0.0105(14)
C14 0.107(2) 0.0456(12) 0.0583(14) 0.0169(10) 0.0088(14) 0.0005(13)
C15 0.119(2) 0.0503(12) 0.0467(12) 0.0079(10) -0.0118(13) -0.0277(14)
C16 0.0513(11) 0.0415(10) 0.0430(10) 0.0068(8) 0.0006(8) -0.0052(8)
C17 0.0733(15) 0.0441(11) 0.0492(12) 0.0037(9) -0.0068(11) -0.0050(10)
C18 0.0446(11) 0.0583(12) 0.0622(13) 0.0131(10) 0.0122(10) 0.0063(9)
C19 0.0622(14) 0.0510(12) 0.0750(15) 0.0108(11) 0.0109(12) 0.0121(11)
C20 0.0413(10) 0.0376(9) 0.0469(10) 0.0082(7) -0.0018(8) -0.0041(7)
C21 0.0541(12) 0.0441(10) 0.0508(11) 0.0140(8) 0.0006(9) 0.0101(9)
C22 0.0524(12) 0.0446(10) 0.0586(12) 0.0072(9) 0.0062(10) 0.0063(9)
C23 0.0475(11) 0.0459(10) 0.0487(11) 0.0080(8) -0.0002(9) -0.0101(8)
C24 0.0509(12) 0.0632(13) 0.0561(12) 0.0250(10) -0.0027(10) 0.0041(10)
C25 0.0452(11) 0.0580(12) 0.0620(13) 0.0200(10) 0.0015(10) 0.0097(9)
C26 0.0557(13) 0.0615(13) 0.0527(12) 0.0113(10) 0.0017(10) -0.0104(10)

loop_
_atom_type_symbol
_atom_type_description
_atom_type_scat_dispersion_real
_atom_type_scat_dispersion_imag
_atom_type_scat_source
C C 0.0181 0.0091 'International Tables Vol C Tables 4.2.6.8 and 6.1.1.4'
H H 0.0000 0.0000 'International Tables Vol C Tables 4.2.6.8 and 6.1.1.4'
F F 0.0727 0.0534 'International Tables Vol C Tables 4.2.6.8 and 6.1.1.4'
N N 0.0311 0.0180 'International Tables Vol C Tables 4.2.6.8 and 6.1.1.4'

loop_
_geom_angle_atom_site_label_1
_geom_angle_atom_site_label_2
_geom_angle_atom_site_label_3
_geom_angle
_geom_angle_site_symmetry_1
_geom_angle_site_symmetry_3
_geom_angle_publ_flag
C1 N1 C2 116.2(2) . . ?
C1 N2 C4 115.8(2) . . ?
C3 N3 C5 116.73(17) . . ?
C7 N3 C3 119.91(16) . . ?
C7 N3 C5 121.64(17) . . ?
N1 C1 H1 116.7 . . ?
N2 C1 N1 126.5(2) . . ?
N2 C1 H1 116.7 . . ?
N1 C2 H2 118.6 . . ?
N1 C2 C3 122.9(2) . . ?
C3 C2 H2 118.6 . . ?
C2 C3 N3 123.20(19) . . ?
C2 C3 C4 115.4(2) . . ?
C4 C3 N3 121.42(19) . . ?
N2 C4 C3 123.2(2) . . ?
N2 C4 H4 118.4 . . ?
C3 C4 H4 118.4 . . ?
N3 C5 H5A 108.9 . . ?
N3 C5 H5B 108.9 . . ?
N3 C5 C6 113.4(2) . . ?
H5A C5 H5B 107.7 . . ?
C6 C5 H5A 108.9 . . ?
C6 C5 H5B 108.9 . . ?
F1 C6 C5 109.6(2) . . ?
F1 C6 H6 125.2 . . ?
C5 C6 H6 125.2 . . ?
N3 C7 C8 120.07(17) . . ?
N3 C7 C12 122.80(19) . . ?
C12 C7 C8 117.11(19) . . ?
C7 C8 H8 119.1 . . ?
C9 C8 C7 121.73(19) . . ?
C9 C8 H8 119.1 . . ?
C8 C9 H9 120.0 . . ?
C8 C9 C10 120.1(2) . . ?
C10 C9 H9 120.0 . . ?
C9 C10 C13 120.2(2) . . ?
C11 C10 C9 118.6(2) . . ?
C11 C10 C13 121.2(2) . . ?
C10 C11 H11 119.4 . . ?
C12 C11 C10 121.11(19) . . ?
C12 C11 H11 119.4 . . ?
C7 C12 H12 119.4 . . ?
C11 C12 C7 121.3(2) . . ?
C11 C12 H12 119.4 . . ?
N4 C13 C10 178.8(3) . . ?
C14 N5 C15 115.5(2) . . ?
C14 N6 C17 115.8(2) . . ?
C16 N7 C18 117.05(17) . . ?
C20 N7 C16 119.48(16) . . ?
C20 N7 C18 121.64(16) . . ?
N5 C14 N6 127.3(2) . . ?
N5 C14 H14 116.3 . . ?
N6 C14 H14 116.3 . . ?
N5 C15 H15 118.6 . . ?
N5 C15 C16 122.8(2) . . ?
C16 C15 H15 118.6 . . ?
C15 C16 N7 122.15(19) . . ?
C17 C16 N7 121.62(18) . . ?
C17 C16 C15 116.22(19) . . ?
N6 C17 C16 122.4(2) . . ?
N6 C17 H17 118.8 . . ?
C16 C17 H17 118.8 . . ?
N7 C18 H18A 108.8 . . ?
N7 C18 H18B 108.8 . . ?
N7 C18 C19 113.76(19) . . ?
H18A C18 H18B 107.7 . . ?
C19 C18 H18A 108.8 . . ?
C19 C18 H18B 108.8 . . ?
F2 C19 C18 109.84(18) . . ?
F2 C19 H19 125.1 . . ?
C18 C19 H19 125.1 . . ?
N7 C20 C21 120.02(17) . . ?
N7 C20 C25 122.39(19) . . ?
C25 C20 C21 117.56(19) . . ?
C20 C21 H21 119.3 . . ?
C22 C21 C20 121.39(18) . . ?
C22 C21 H21 119.3 . . ?
C21 C22 H22 119.8 . . ?
C21 C22 C23 120.4(2) . . ?
C23 C22 H22 119.8 . . ?
C22 C23 C26 120.1(2) . . ?
C24 C23 C22 118.7(2) . . ?
C24 C23 C26 121.27(19) . . ?
C23 C24 H24 119.4 . . ?
C25 C24 C23 121.29(18) . . ?
C25 C24 H24 119.4 . . ?
C20 C25 H25 119.7 . . ?
C24 C25 C20 120.6(2) . . ?
C24 C25 H25 119.7 . . ?
N8 C26 C23 179.0(3) . . ?

loop_
_geom_bond_atom_site_label_1
_geom_bond_atom_site_label_2
_geom_bond_distance
_geom_bond_site_symmetry_2
_geom_bond_publ_flag
F1 C6 1.390(4) . ?
N1 C1 1.313(3) . ?
N1 C2 1.333(3) . ?
N2 C1 1.306(3) . ?
N2 C4 1.329(3) . ?
N3 C3 1.422(3) . ?
N3 C5 1.463(3) . ?
N3 C7 1.387(3) . ?
N4 C13 1.144(3) . ?
C1 H1 0.9300 . ?
C2 H2 0.9300 . ?
C2 C3 1.356(3) . ?
C3 C4 1.370(3) . ?
C4 H4 0.9300 . ?
C5 H5A 0.9700 . ?
C5 H5B 0.9700 . ?
C5 C6 1.488(4) . ?
C6 H6 0.9300 . ?
C7 C8 1.397(3) . ?
C7 C12 1.396(3) . ?
C8 H8 0.9300 . ?
C8 C9 1.373(3) . ?
C9 H9 0.9300 . ?
C9 C10 1.394(3) . ?
C10 C11 1.383(3) . ?
C10 C13 1.430(3) . ?
C11 H11 0.9300 . ?
C11 C12 1.367(3) . ?
C12 H12 0.9300 . ?
F2 C19 1.388(3) . ?
N5 C14 1.318(3) . ?
N5 C15 1.330(3) . ?
N6 C14 1.319(3) . ?
N6 C17 1.335(3) . ?
N7 C16 1.423(2) . ?
N7 C18 1.464(3) . ?
N7 C20 1.391(3) . ?
N8 C26 1.145(3) . ?
C14 H14 0.9300 . ?
C15 H15 0.9300 . ?
C15 C16 1.375(3) . ?
C16 C17 1.370(3) . ?
C17 H17 0.9300 . ?
C18 H18A 0.9700 . ?
C18 H18B 0.9700 . ?
C18 C19 1.496(3) . ?
C19 H19 0.9300 . ?
C20 C21 1.403(3) . ?
C20 C25 1.401(3) . ?
C21 H21 0.9300 . ?
C21 C22 1.367(3) . ?
C22 H22 0.9300 . ?
C22 C23 1.395(3) . ?
C23 C24 1.383(3) . ?
C23 C26 1.436(3) . ?
C24 H24 0.9300 . ?
C24 C25 1.372(3) . ?
C25 H25 0.9300 . ?

loop_
_geom_torsion_atom_site_label_1
_geom_torsion_atom_site_label_2
_geom_torsion_atom_site_label_3
_geom_torsion_atom_site_label_4
_geom_torsion
_geom_torsion_site_symmetry_1
_geom_torsion_site_symmetry_2
_geom_torsion_site_symmetry_3
_geom_torsion_site_symmetry_4
_geom_torsion_publ_flag
N1 C2 C3 N3 -178.0(3) . . . . ?
N1 C2 C3 C4 1.4(5) . . . . ?
N3 C3 C4 N2 177.7(3) . . . . ?
N3 C5 C6 F1 58.3(3) . . . . ?
N3 C7 C8 C9 -177.5(2) . . . . ?
N3 C7 C12 C11 177.4(2) . . . . ?
C1 N1 C2 C3 -0.8(5) . . . . ?
C1 N2 C4 C3 1.3(5) . . . . ?
C2 N1 C1 N2 0.4(5) . . . . ?
C2 C3 C4 N2 -1.7(5) . . . . ?
C3 N3 C5 C6 -117.4(2) . . . . ?
C3 N3 C7 C8 24.2(3) . . . . ?
C3 N3 C7 C12 -157.0(2) . . . . ?
C4 N2 C1 N1 -0.6(5) . . . . ?
C5 N3 C3 C2 69.4(3) . . . . ?
C5 N3 C3 C4 -110.0(3) . . . . ?
C5 N3 C7 C8 -171.24(19) . . . . ?
C5 N3 C7 C12 7.6(3) . . . . ?
C7 N3 C3 C2 -125.4(3) . . . . ?
C7 N3 C3 C4 55.3(3) . . . . ?
C7 N3 C5 C6 77.6(3) . . . . ?
C7 C8 C9 C10 -0.7(3) . . . . ?
C8 C7 C12 C11 -3.7(3) . . . . ?
C8 C9 C10 C11 -2.3(3) . . . . ?
C8 C9 C10 C13 177.8(2) . . . . ?
C9 C10 C11 C12 2.2(3) . . . . ?
C10 C11 C12 C7 0.9(4) . . . . ?
C12 C7 C8 C9 3.6(3) . . . . ?
C13 C10 C11 C12 -177.8(2) . . . . ?
N5 C15 C16 N7 177.3(3) . . . . ?
N5 C15 C16 C17 -1.1(5) . . . . ?
N7 C16 C17 N6 -177.2(2) . . . . ?
N7 C18 C19 F2 64.3(3) . . . . ?
N7 C20 C21 C22 -177.63(19) . . . . ?
N7 C20 C25 C24 177.6(2) . . . . ?
C14 N5 C15 C16 0.3(5) . . . . ?
C14 N6 C17 C16 -0.5(4) . . . . ?
C15 N5 C14 N6 0.5(6) . . . . ?
C15 C16 C17 N6 1.2(4) . . . . ?
C16 N7 C18 C19 -122.9(2) . . . . ?
C16 N7 C20 C21 26.9(3) . . . . ?
C16 N7 C20 C25 -154.8(2) . . . . ?
C17 N6 C14 N5 -0.4(5) . . . . ?
C18 N7 C16 C15 -113.1(3) . . . . ?
C18 N7 C16 C17 65.2(3) . . . . ?
C18 N7 C20 C21 -169.0(2) . . . . ?
C18 N7 C20 C25 9.3(3) . . . . ?
C20 N7 C16 C15 51.7(3) . . . . ?
C20 N7 C16 C17 -130.0(2) . . . . ?
C20 N7 C18 C19 72.6(3) . . . . ?
C20 C21 C22 C23 -1.1(3) . . . . ?
C21 C20 C25 C24 -4.1(3) . . . . ?
C21 C22 C23 C24 -1.9(3) . . . . ?
C21 C22 C23 C26 177.7(2) . . . . ?
C22 C23 C24 C25 1.8(3) . . . . ?
C23 C24 C25 C20 1.2(4) . . . . ?
C25 C20 C21 C22 4.0(3) . . . . ?
C26 C23 C24 C25 -177.7(2) . . . . ?
